data_1542317
loop_
_publ_author_name
'Wan, Jie-Ping'
'Zhong, Shanshan'
'Xie, Lili'
'Cao, Xiaoji'
'Liu, Yunyun'
'Wei, Li'

_publ_section_title
;
 KIO3-Catalyzed Aerobic Cross-Coupling Reactions of Enaminones and
 Thiophenols: Synthesis of Polyfunctionalized Alkenes by Metal-Free C-H
 Sulfenylation.
;
_journal_issue 3
_journal_name_full 'Organic letters'
_journal_page_first 584
_journal_page_last 587
_journal_paper_doi 10.1021/acs.orglett.5b03608
_journal_volume 18
_journal_year 2016
_chemical_formula_moiety 'C18 H18 Cl N O S'
_chemical_formula_sum 'C18 H18 Cl N O S'
_chemical_formula_weight 331.84
_chemical_name_systematic
; 
 ? 
;
_space_group_IT_number 2
_symmetry_cell_setting triclinic
_symmetry_space_group_name_Hall '-P 1'
_symmetry_space_group_name_H-M 'P -1'
_atom_sites_solution_hydrogens geom
_atom_sites_solution_primary direct
_atom_sites_solution_secondary difmap
_audit_creation_method SHELXL-97
_cell_angle_alpha 78.52(3)
_cell_angle_beta 85.68(3)
_cell_angle_gamma 79.53(3)
_cell_formula_units_Z 2
_cell_length_a 6.3258(13)
_cell_length_b 8.2673(17)
_cell_length_c 16.726(3)
_cell_measurement_reflns_used 5334
_cell_measurement_temperature 295(2)
_cell_measurement_theta_max 27.5
_cell_measurement_theta_min 3.0
_cell_volume 842.3(3)
_computing_cell_refinement RAPID-AUTO
_computing_data_collection 'RAPID-AUTO (Rigaku, 1998)'
_computing_data_reduction 'CrystalStructure (Rigaku/MSC, 2004)'
_computing_molecular_graphics 'ORTEPII (Johnson, 1976)'
_computing_publication_material SHELXL-97
_computing_structure_refinement 'SHELXL-97 (Sheldrick, 2008)'
_computing_structure_solution 'SHELXS-97 (Sheldrick, 2008)'
_diffrn_ambient_temperature 295(2)
_diffrn_measured_fraction_theta_full 0.989
_diffrn_measured_fraction_theta_max 0.989
_diffrn_measurement_device_type 'Rigaku R-AXIS RAPID'
_diffrn_measurement_method '\w scans'
_diffrn_radiation_monochromator graphite
_diffrn_radiation_source 'fine-focus sealed tube'
_diffrn_radiation_type MoK\a
_diffrn_radiation_wavelength 0.71073
_diffrn_reflns_av_R_equivalents 0.0332
_diffrn_reflns_av_sigmaI/netI 0.0385
_diffrn_reflns_limit_h_max 6
_diffrn_reflns_limit_h_min -7
_diffrn_reflns_limit_k_max 9
_diffrn_reflns_limit_k_min -9
_diffrn_reflns_limit_l_max 20
_diffrn_reflns_limit_l_min -20
_diffrn_reflns_number 6794
_diffrn_reflns_theta_full 25.35
_diffrn_reflns_theta_max 25.35
_diffrn_reflns_theta_min 3.04
_diffrn_standards_decay_% 0
_diffrn_standards_number image
_exptl_absorpt_coefficient_mu 0.352
_exptl_absorpt_correction_T_max 0.826
_exptl_absorpt_correction_T_min 0.745
_exptl_absorpt_correction_type multi-scan
_exptl_absorpt_process_details 'ABSCOR (Higashi, 1995)'
_exptl_crystal_colour yellow
_exptl_crystal_density_diffrn 1.308
_exptl_crystal_density_method 'not measured'
_exptl_crystal_description block
_exptl_crystal_F_000 348
_exptl_crystal_size_max 0.46
_exptl_crystal_size_mid 0.32
_exptl_crystal_size_min 0.26
_refine_diff_density_max 0.308
_refine_diff_density_min -0.331
_refine_diff_density_rms 0.056
_refine_ls_extinction_coef 0.040(6)
_refine_ls_extinction_expression Fc^*^=kFc[1+0.001xFc^2^\l^3^/sin(2\q)]^-1/4^
_refine_ls_extinction_method SHELXL
_refine_ls_goodness_of_fit_ref 1.161
_refine_ls_hydrogen_treatment constr
_refine_ls_matrix_type full
_refine_ls_number_parameters 200
_refine_ls_number_reflns 3058
_refine_ls_number_restraints 0
_refine_ls_restrained_S_all 1.161
_refine_ls_R_factor_all 0.0745
_refine_ls_R_factor_gt 0.0470
_refine_ls_shift/su_max 0.000
_refine_ls_shift/su_mean 0.000
_refine_ls_structure_factor_coef Fsqd
_refine_ls_weighting_details 'calc w=1/[\s^2^(Fo^2^)+(0.0659P)^2^+0.3473P] where P=(Fo^2^+2Fc^2^)/3'
_refine_ls_weighting_scheme calc
_refine_ls_wR_factor_gt 0.1233
_refine_ls_wR_factor_ref 0.1642
_reflns_number_gt 2072
_reflns_number_total 3058
_reflns_threshold_expression >2\s(I)
_cod_data_source_file ol5b03608_si_002.cif
_cod_data_source_block shx97
_cod_depositor_comments 'Adding full bibliography for 1542317.cif.'
_cod_database_code 1542317

loop_
_symmetry_equiv_pos_as_xyz
'x, y, z'
'-x, -y, -z'

loop_
_atom_site_label
_atom_site_type_symbol
_atom_site_fract_x
_atom_site_fract_y
_atom_site_fract_z
_atom_site_U_iso_or_equiv
_atom_site_adp_type
_atom_site_occupancy
_atom_site_symmetry_multiplicity
_atom_site_calc_flag
_atom_site_refinement_flags
Cl1 Cl 0.81249(16) 1.40729(12) 0.16336(6) 0.0832(4) Uani 1 1 d .
S1 S 0.33067(15) 0.72995(10) 0.28471(6) 0.0757(3) Uani 1 1 d .
N1 N -0.1005(5) 0.6563(3) 0.41453(18) 0.0797(9) Uani 1 1 d .
O1 O 0.2218(5) 1.0089(4) 0.44936(16) 0.0992(9) Uani 1 1 d .
C1 C 0.3537(5) 1.1354(4) 0.24307(19) 0.0653(8) Uani 1 1 d .
H1A H 0.2360 1.1079 0.2218 0.078 Uiso 1 1 calc R
C2 C 0.4760(6) 1.2405(4) 0.1942(2) 0.0685(9) Uani 1 1 d .
H2A H 0.4384 1.2869 0.1407 0.082 Uiso 1 1 calc R
C3 C 0.6550(5) 1.2767(3) 0.22475(19) 0.0623(8) Uani 1 1 d .
C4 C 0.7098(5) 1.2105(4) 0.3045(2) 0.0648(8) Uani 1 1 d .
H4A H 0.8322 1.2333 0.3246 0.078 Uiso 1 1 calc R
C5 C 0.5819(5) 1.1106(4) 0.35390(19) 0.0622(8) Uani 1 1 d .
H5A H 0.6150 1.0697 0.4082 0.075 Uiso 1 1 calc R
C6 C 0.4035(5) 1.0699(4) 0.32355(18) 0.0588(7) Uani 1 1 d .
C7 C 0.2556(5) 0.7072(4) 0.13149(19) 0.0632(8) Uani 1 1 d .
H7A H 0.3978 0.6529 0.1314 0.076 Uiso 1 1 calc R
C8 C 0.1342(6) 0.7246(4) 0.06365(19) 0.0672(8) Uani 1 1 d .
H8A H 0.1967 0.6815 0.0185 0.081 Uiso 1 1 calc R
C9 C -0.0776(5) 0.8047(4) 0.06172(17) 0.0583(7) Uani 1 1 d .
C10 C -0.1629(5) 0.8685(4) 0.12936(18) 0.0604(7) Uani 1 1 d .
H10A H -0.3046 0.9240 0.1292 0.073 Uiso 1 1 calc R
C11 C -0.0448(5) 0.8527(4) 0.19749(19) 0.0620(8) Uani 1 1 d .
H11A H -0.1070 0.8974 0.2422 0.074 Uiso 1 1 calc R
C12 C 0.1655(5) 0.7704(3) 0.19905(18) 0.0556(7) Uani 1 1 d .
C13 C -0.2118(6) 0.8187(5) -0.0112(2) 0.0799(10) Uani 1 1 d .
H13A H -0.1259 0.7672 -0.0522 0.120 Uiso 1 1 calc R
H13B H -0.2617 0.9347 -0.0332 0.120 Uiso 1 1 calc R
H13C H -0.3330 0.7631 0.0054 0.120 Uiso 1 1 calc R
C14 C 0.2637(5) 0.9693(4) 0.3818(2) 0.0665(8) Uani 1 1 d .
C15 C 0.1847(5) 0.8291(4) 0.35993(19) 0.0628(8) Uani 1 1 d .
C16 C 0.0145(6) 0.7784(4) 0.40947(19) 0.0666(9) Uani 1 1 d .
H16A H -0.0301 0.8450 0.4484 0.080 Uiso 1 1 calc R
C17 C -0.0605(9) 0.5263(5) 0.3657(3) 0.1170(18) Uani 1 1 d .
H17A H 0.0654 0.5389 0.3308 0.176 Uiso 1 1 calc R
H17B H -0.1821 0.5357 0.3330 0.176 Uiso 1 1 calc R
H17C H -0.0383 0.4185 0.4010 0.176 Uiso 1 1 calc R
C18 C -0.2906(7) 0.6510(5) 0.4699(3) 0.0988(14) Uani 1 1 d .
H18A H -0.3062 0.7406 0.4998 0.148 Uiso 1 1 calc R
H18B H -0.2743 0.5457 0.5073 0.148 Uiso 1 1 calc R
H18C H -0.4161 0.6633 0.4388 0.148 Uiso 1 1 calc R

loop_
_atom_site_aniso_label
_atom_site_aniso_U_11
_atom_site_aniso_U_22
_atom_site_aniso_U_33
_atom_site_aniso_U_23
_atom_site_aniso_U_13
_atom_site_aniso_U_12
Cl1 0.0897(7) 0.0800(6) 0.0807(7) -0.0128(4) -0.0004(5) -0.0207(5)
S1 0.0855(6) 0.0693(5) 0.0762(6) -0.0271(4) -0.0424(5) 0.0073(4)
N1 0.111(2) 0.0602(16) 0.0757(19) -0.0014(13) -0.0489(17) -0.0292(16)
O1 0.124(2) 0.133(2) 0.0725(17) -0.0506(15) 0.0093(15) -0.0746(19)
C1 0.0687(19) 0.0715(19) 0.0615(19) -0.0171(15) -0.0238(15) -0.0134(16)
C2 0.085(2) 0.0677(19) 0.0548(18) -0.0121(14) -0.0224(16) -0.0102(17)
C3 0.072(2) 0.0514(16) 0.0656(19) -0.0192(14) -0.0101(15) -0.0046(14)
C4 0.0702(19) 0.0619(18) 0.069(2) -0.0195(15) -0.0208(16) -0.0142(15)
C5 0.078(2) 0.0629(18) 0.0522(17) -0.0171(13) -0.0213(15) -0.0139(16)
C6 0.0695(18) 0.0576(16) 0.0553(17) -0.0213(13) -0.0177(14) -0.0081(14)
C7 0.0626(18) 0.0644(18) 0.0636(19) -0.0205(14) -0.0102(15) -0.0016(15)
C8 0.078(2) 0.077(2) 0.0497(17) -0.0236(15) -0.0052(15) -0.0084(17)
C9 0.0694(19) 0.0601(17) 0.0478(16) -0.0099(13) -0.0133(14) -0.0138(15)
C10 0.0619(18) 0.0641(18) 0.0553(17) -0.0140(13) -0.0164(14) -0.0020(14)
C11 0.073(2) 0.0627(17) 0.0521(17) -0.0206(13) -0.0149(14) -0.0019(15)
C12 0.0673(18) 0.0471(15) 0.0550(17) -0.0119(12) -0.0191(14) -0.0070(13)
C13 0.094(3) 0.097(3) 0.0539(19) -0.0156(17) -0.0264(17) -0.018(2)
C14 0.078(2) 0.075(2) 0.0564(19) -0.0213(15) -0.0188(15) -0.0225(17)
C15 0.079(2) 0.0585(17) 0.0571(18) -0.0119(13) -0.0346(15) -0.0133(16)
C16 0.088(2) 0.0566(17) 0.0610(19) -0.0053(14) -0.0404(17) -0.0187(16)
C17 0.211(5) 0.072(2) 0.086(3) -0.010(2) -0.058(3) -0.058(3)
C18 0.090(3) 0.085(3) 0.123(3) 0.013(2) -0.040(3) -0.040(2)

loop_
_atom_type_symbol
_atom_type_description
_atom_type_scat_dispersion_real
_atom_type_scat_dispersion_imag
_atom_type_scat_source
C C 0.0033 0.0016 'International Tables Vol C Tables 4.2.6.8 and 6.1.1.4'
H H 0.0000 0.0000 'International Tables Vol C Tables 4.2.6.8 and 6.1.1.4'
N N 0.0061 0.0033 'International Tables Vol C Tables 4.2.6.8 and 6.1.1.4'
O O 0.0106 0.0060 'International Tables Vol C Tables 4.2.6.8 and 6.1.1.4'
S S 0.1246 0.1234 'International Tables Vol C Tables 4.2.6.8 and 6.1.1.4'
Cl Cl 0.1484 0.1585 'International Tables Vol C Tables 4.2.6.8 and 6.1.1.4'

loop_
_geom_angle_atom_site_label_1
_geom_angle_atom_site_label_2
_geom_angle_atom_site_label_3
_geom_angle
C15 S1 C12 107.27(14)
C16 N1 C17 125.3(4)
C16 N1 C18 120.1(3)
C17 N1 C18 114.5(3)
C2 C1 C6 120.8(3)
C2 C1 H1A 119.6
C6 C1 H1A 119.6
C1 C2 C3 119.7(3)
C1 C2 H2A 120.2
C3 C2 H2A 120.2
C2 C3 C4 120.5(3)
C2 C3 Cl1 120.1(2)
C4 C3 Cl1 119.3(2)
C5 C4 C3 119.4(3)
C5 C4 H4A 120.3
C3 C4 H4A 120.3
C4 C5 C6 120.8(3)
C4 C5 H5A 119.6
C6 C5 H5A 119.6
C1 C6 C5 118.8(3)
C1 C6 C14 123.0(3)
C5 C6 C14 118.0(3)
C12 C7 C8 120.1(3)
C12 C7 H7A 119.9
C8 C7 H7A 119.9
C9 C8 C7 121.4(3)
C9 C8 H8A 119.3
C7 C8 H8A 119.3
C10 C9 C8 117.4(3)
C10 C9 C13 121.2(3)
C8 C9 C13 121.3(3)
C9 C10 C11 122.1(3)
C9 C10 H10A 118.9
C11 C10 H10A 118.9
C12 C11 C10 119.9(3)
C12 C11 H11A 120.1
C10 C11 H11A 120.1
C7 C12 C11 119.1(3)
C7 C12 S1 116.2(2)
C11 C12 S1 124.6(2)
C9 C13 H13A 109.5
C9 C13 H13B 109.5
H13A C13 H13B 109.5
C9 C13 H13C 109.5
H13A C13 H13C 109.5
H13B C13 H13C 109.5
O1 C14 C15 121.9(3)
O1 C14 C6 116.7(3)
C15 C14 C6 121.3(3)
C16 C15 C14 114.1(3)
C16 C15 S1 127.5(2)
C14 C15 S1 118.0(3)
N1 C16 C15 135.0(3)
N1 C16 H16A 112.5
C15 C16 H16A 112.5
N1 C17 H17A 109.5
N1 C17 H17B 109.5
H17A C17 H17B 109.5
N1 C17 H17C 109.5
H17A C17 H17C 109.5
H17B C17 H17C 109.5
N1 C18 H18A 109.5
N1 C18 H18B 109.5
H18A C18 H18B 109.5
N1 C18 H18C 109.5
H18A C18 H18C 109.5
H18B C18 H18C 109.5

loop_
_geom_bond_atom_site_label_1
_geom_bond_atom_site_label_2
_geom_bond_distance
Cl1 C3 1.734(3)
S1 C15 1.752(4)
S1 C12 1.779(3)
N1 C16 1.334(4)
N1 C17 1.451(5)
N1 C18 1.463(5)
O1 C14 1.235(4)
C1 C2 1.374(4)
C1 C6 1.384(4)
C1 H1A 0.9300
C2 C3 1.380(4)
C2 H2A 0.9300
C3 C4 1.382(4)
C4 C5 1.375(4)
C4 H4A 0.9300
C5 C6 1.391(4)
C5 H5A 0.9300
C6 C14 1.496(4)
C7 C12 1.380(4)
C7 C8 1.387(4)
C7 H7A 0.9300
C8 C9 1.382(4)
C8 H8A 0.9300
C9 C10 1.375(4)
C9 C13 1.512(4)
C10 C11 1.381(4)
C10 H10A 0.9300
C11 C12 1.380(4)
C11 H11A 0.9300
C13 H13A 0.9600
C13 H13B 0.9600
C13 H13C 0.9600
C14 C15 1.460(4)
C15 C16 1.383(5)
C16 H16A 0.9300
C17 H17A 0.9600
C17 H17B 0.9600
C17 H17C 0.9600
C18 H18A 0.9600
C18 H18B 0.9600
C18 H18C 0.9600

loop_
_geom_torsion_atom_site_label_1
_geom_torsion_atom_site_label_2
_geom_torsion_atom_site_label_3
_geom_torsion_atom_site_label_4
_geom_torsion
C6 C1 C2 C3 2.2(5)
C1 C2 C3 C4 -1.1(5)
C1 C2 C3 Cl1 179.3(2)
C2 C3 C4 C5 -1.3(5)
Cl1 C3 C4 C5 178.3(2)
C3 C4 C5 C6 2.7(5)
C2 C1 C6 C5 -0.9(5)
C2 C1 C6 C14 173.6(3)
C4 C5 C6 C1 -1.6(5)
C4 C5 C6 C14 -176.4(3)
C12 C7 C8 C9 0.0(5)
C7 C8 C9 C10 0.8(5)
C7 C8 C9 C13 -178.0(3)
C8 C9 C10 C11 -0.7(5)
C13 C9 C10 C11 178.1(3)
C9 C10 C11 C12 -0.2(5)
C8 C7 C12 C11 -0.9(4)
C8 C7 C12 S1 176.3(2)
C10 C11 C12 C7 1.0(4)
C10 C11 C12 S1 -176.0(2)
C15 S1 C12 C7 177.8(2)
C15 S1 C12 C11 -5.1(3)
C1 C6 C14 O1 -131.8(4)
C5 C6 C14 O1 42.8(5)
C1 C6 C14 C15 49.5(5)
C5 C6 C14 C15 -136.0(3)
O1 C14 C15 C16 17.8(5)
C6 C14 C15 C16 -163.4(3)
O1 C14 C15 S1 -154.7(3)
C6 C14 C15 S1 24.0(4)
C12 S1 C15 C16 75.1(3)
C12 S1 C15 C14 -113.5(2)
C17 N1 C16 C15 4.1(6)
C18 N1 C16 C15 -172.7(3)
C14 C15 C16 N1 -177.1(3)
S1 C15 C16 N1 -5.4(5)
